data_1557210
loop_
_publ_author_name
'Dean, Raven'
'Miller, Chelsea N.'
'Zingales, Sarah K.'
'Padgett, Clifford W.'

_publ_section_title
;
 3-(4-Iodophenyl)-2,3-dihydro-1<i>H</i>-benzo[<i>f</i>]chromen-1-one
;
_journal_coeditor_code HB4334
_journal_issue 1
_journal_name_full IUCrData
_journal_page_first x200110
_journal_paper_doi 10.1107/S2414314620001108
_journal_volume 5
_journal_year 2020
_chemical_formula_iupac 'C19 H13 I O2'
_chemical_formula_moiety 'C19 H13 I O2'
_chemical_formula_sum 'C19 H13 I O2'
_chemical_formula_weight 400.19
_chemical_name_systematic
;
3-(4-Iodophenyl)-2,3-dihydro-1<i>H</i>-benzo[<i>f</i>]chromen-1-one
;
_space_group_crystal_system monoclinic
_space_group_IT_number 14
_space_group_name_Hall '-P 2yn'
_space_group_name_H-M_alt 'P 1 21/n 1'
_atom_sites_solution_hydrogens geom
_audit_creation_method
;
Olex2 1.2
(compiled 2018.05.29 svn.r3508 for OlexSys, GUI svn.r5506)
;
_cell_angle_alpha 90
_cell_angle_beta 104.947(4)
_cell_angle_gamma 90
_cell_formula_units_Z 4
_cell_length_a 7.0481(3)
_cell_length_b 18.2185(8)
_cell_length_c 12.6391(6)
_cell_measurement_reflns_used 5447
_cell_measurement_temperature 170
_cell_measurement_theta_max 28.8050
_cell_measurement_theta_min 2.0100
_cell_volume 1568.02(12)
_computing_cell_refinement
;
CrysAlis PRO (Rigaku OD, 2018)
;
_computing_data_collection
;
CrysAlis PRO (Rigaku OD, 2018)
;
_computing_data_reduction
;
CrysAlis PRO (Rigaku OD, 2018)
;
_computing_molecular_graphics
;
<i>OLEX2</i> (Dolomanov et al., 2009)
;
_computing_publication_material
;
<i>OLEX2</i> (Dolomanov et al., 2009)
;
_computing_structure_refinement
;
SHELXL (Sheldrick, 2015b)
;
_computing_structure_solution
;
SHELXT (Sheldrick, 2015a)
;
_diffrn_ambient_temperature 170.0
_diffrn_detector_area_resol_mean 13.6612
_diffrn_measured_fraction_theta_full 0.999
_diffrn_measured_fraction_theta_max 0.953
_diffrn_measurement_device 'two-circle diffractometer'
_diffrn_measurement_device_type 'Rigaku XtaLAB mini'
_diffrn_measurement_method 'profile data from \w-scans'
_diffrn_radiation_type MoK\a
_diffrn_radiation_wavelength 0.71073
_diffrn_reflns_av_R_equivalents 0.0345
_diffrn_reflns_av_unetI/netI 0.0325
_diffrn_reflns_limit_h_max 10
_diffrn_reflns_limit_h_min -10
_diffrn_reflns_limit_k_max 25
_diffrn_reflns_limit_k_min -27
_diffrn_reflns_limit_l_max 18
_diffrn_reflns_limit_l_min -19
_diffrn_reflns_number 23424
_diffrn_reflns_theta_full 25.242
_diffrn_reflns_theta_max 33.059
_diffrn_reflns_theta_min 2.008
_exptl_absorpt_coefficient_mu 2.046
_exptl_absorpt_correction_T_max 1.00000
_exptl_absorpt_correction_T_min 0.73806
_exptl_absorpt_correction_type multi-scan
_exptl_absorpt_process_details
;
(CrysAlis PRO; Rigaku OD, 2018)
;
_exptl_crystal_colour Colorless
_exptl_crystal_density_diffrn 1.695
_exptl_crystal_density_method 'not measured'
_exptl_crystal_description Prism
_exptl_crystal_F_000 784
_exptl_crystal_size_max 0.768
_exptl_crystal_size_mid 0.343
_exptl_crystal_size_min 0.335
_refine_diff_density_max 0.724
_refine_diff_density_min -0.813
_refine_ls_extinction_method none
_refine_ls_goodness_of_fit_ref 1.123
_refine_ls_hydrogen_treatment constr
_refine_ls_matrix_type full
_refine_ls_number_parameters 199
_refine_ls_number_reflns 5656
_refine_ls_number_restraints 0
_refine_ls_restrained_S_all 1.123
_refine_ls_R_factor_all 0.0863
_refine_ls_R_factor_gt 0.0451
_refine_ls_shift/su_max 0.001
_refine_ls_shift/su_mean 0.000
_refine_ls_structure_factor_coef Fsqd
_refine_ls_weighting_details 'w=1/[\s^2^(Fo^2^)+(0.0197P)^2^+1.6677P] where P=(Fo^2^+2Fc^2^)/3'
_refine_ls_weighting_scheme calc
_refine_ls_wR_factor_gt 0.0819
_refine_ls_wR_factor_ref 0.0962
_reflns_number_gt 3493
_reflns_number_total 5656
_reflns_threshold_expression 'I > 2\s(I)'
_cod_data_source_file hb4334sup1.cif
_cod_data_source_block I
_cod_original_sg_symbol_H-M 'P 21/n'
_cod_database_code 1557210
_shelx_space_group_comment
;
The symmetry employed for this shelxl refinement is uniquely defined
by the following loop, which should always be used as a source of
symmetry information in preference to the above space-group names.
They are only intended as comments.
;
_shelx_estimated_absorpt_t_min 0.302
_shelx_estimated_absorpt_t_max 0.547

loop_
_space_group_symop_operation_xyz
'x, y, z'
'-x+1/2, y+1/2, -z+1/2'
'-x, -y, -z'
'x-1/2, -y-1/2, z-1/2'

loop_
_atom_site_type_symbol
_atom_site_label
_atom_site_fract_x
_atom_site_fract_y
_atom_site_fract_z
_atom_site_U_iso_or_equiv
_atom_site_adp_type
_atom_site_calc_flag
_atom_site_occupancy
I I1 -0.50948(3) 0.43392(2) 0.16336(2) 0.06235(10) Uani d 1
O O1 0.3551(3) 0.60041(12) 0.4492(2) 0.0521(6) Uani d 1
C C1 0.3838(5) 0.75621(18) 0.4302(3) 0.0500(8) Uani d 1
O O2 0.3855(4) 0.82269(13) 0.4246(3) 0.0732(8) Uani d 1
C C2 0.2006(5) 0.71359(18) 0.3764(3) 0.0579(9) Uani d 1
H H2A 0.111796 0.713332 0.425697 0.069 Uiso calc 1
H H2B 0.131632 0.738742 0.307874 0.069 Uiso calc 1
C C3 0.2426(4) 0.63579(18) 0.3505(3) 0.0482(8) Uani d 1
H H3 0.323461 0.636549 0.296041 0.058 Uiso calc 1
C C4 0.5196(4) 0.63685(16) 0.5048(3) 0.0418(7) Uani d 1
C C5 0.6575(5) 0.59171(18) 0.5759(3) 0.0522(8) Uani d 1
H H5 0.631204 0.540920 0.581550 0.063 Uiso calc 1
C C6 0.8277(5) 0.6209(2) 0.6361(3) 0.0556(9) Uani d 1
H H6 0.916930 0.590867 0.687195 0.067 Uiso calc 1
C C7 0.8749(4) 0.69535(18) 0.6244(3) 0.0471(7) Uani d 1
C C8 1.0575(5) 0.7242(2) 0.6837(3) 0.0610(10) Uani d 1
H H8 1.146842 0.693508 0.733673 0.073 Uiso calc 1
C C9 1.1078(6) 0.7950(2) 0.6704(4) 0.0708(11) Uani d 1
H H9 1.231105 0.813773 0.710556 0.085 Uiso calc 1
C C10 0.9759(6) 0.8396(2) 0.5970(4) 0.0716(12) Uani d 1
H H10 1.012377 0.888683 0.586249 0.086 Uiso calc 1
C C11 0.7944(5) 0.81461(19) 0.5397(3) 0.0559(9) Uani d 1
H H11 0.706231 0.846849 0.491926 0.067 Uiso calc 1
C C12 0.7382(4) 0.74111(17) 0.5516(3) 0.0423(7) Uani d 1
C C13 0.5495(4) 0.71092(16) 0.4953(2) 0.0387(6) Uani d 1
C C14 0.0648(4) 0.58838(18) 0.3059(3) 0.0474(7) Uani d 1
C C15 0.0197(5) 0.56413(19) 0.1993(3) 0.0537(8) Uani d 1
H H15 0.101446 0.577554 0.153307 0.064 Uiso calc 1
C C16 -0.1444(5) 0.5201(2) 0.1580(3) 0.0546(8) Uani d 1
H H16 -0.174482 0.503502 0.084224 0.066 Uiso calc 1
C C17 -0.2617(4) 0.50090(18) 0.2245(3) 0.0488(8) Uani d 1
C C18 -0.2188(5) 0.5240(2) 0.3317(3) 0.0591(9) Uani d 1
H H18 -0.299918 0.509947 0.377662 0.071 Uiso calc 1
C C19 -0.0551(5) 0.5683(2) 0.3719(3) 0.0592(9) Uani d 1
H H19 -0.025515 0.584942 0.445616 0.071 Uiso calc 1

loop_
_atom_site_aniso_label
_atom_site_aniso_U_11
_atom_site_aniso_U_22
_atom_site_aniso_U_33
_atom_site_aniso_U_12
_atom_site_aniso_U_13
_atom_site_aniso_U_23
I1 0.04458(13) 0.06445(16) 0.06874(17) -0.00698(11) -0.00216(10) -0.01116(13)
O1 0.0414(11) 0.0401(11) 0.0626(15) -0.0048(9) -0.0087(10) 0.0070(10)
C1 0.0424(16) 0.0458(18) 0.056(2) 0.0027(14) 0.0030(14) 0.0040(15)
O2 0.0588(15) 0.0414(13) 0.103(2) 0.0045(11) -0.0094(14) 0.0091(14)
C2 0.0417(16) 0.0484(19) 0.072(2) 0.0019(14) -0.0065(16) 0.0077(17)
C3 0.0384(15) 0.0525(19) 0.0481(19) -0.0004(14) 0.0010(13) 0.0027(14)
C4 0.0364(14) 0.0397(15) 0.0469(17) -0.0030(12) 0.0065(12) 0.0027(13)
C5 0.0466(17) 0.0386(16) 0.062(2) -0.0029(13) -0.0030(15) 0.0093(15)
C6 0.0420(16) 0.054(2) 0.061(2) 0.0007(15) -0.0045(15) 0.0114(17)
C7 0.0366(14) 0.0510(18) 0.0487(18) -0.0045(13) 0.0020(13) -0.0002(14)
C8 0.0463(18) 0.068(2) 0.059(2) -0.0095(17) -0.0036(16) 0.0030(18)
C9 0.055(2) 0.073(3) 0.073(3) -0.023(2) -0.0036(19) -0.002(2)
C10 0.068(2) 0.063(2) 0.073(3) -0.028(2) 0.000(2) 0.001(2)
C11 0.0565(19) 0.0462(18) 0.060(2) -0.0087(15) 0.0055(16) 0.0028(16)
C12 0.0408(15) 0.0427(16) 0.0421(16) -0.0056(13) 0.0083(12) -0.0004(13)
C13 0.0375(14) 0.0400(15) 0.0358(15) 0.0013(12) 0.0042(11) -0.0036(12)
C14 0.0369(15) 0.0473(17) 0.0529(19) -0.0003(13) 0.0023(13) 0.0029(14)
C15 0.0447(17) 0.060(2) 0.054(2) -0.0026(16) 0.0096(14) -0.0012(17)
C16 0.0472(17) 0.064(2) 0.0464(19) 0.0016(16) 0.0003(14) -0.0047(16)
C17 0.0377(15) 0.0493(18) 0.0514(19) 0.0005(13) -0.0027(13) -0.0035(15)
C18 0.0506(19) 0.075(2) 0.049(2) -0.0139(18) 0.0083(15) -0.0055(18)
C19 0.0509(19) 0.075(2) 0.0453(19) -0.0140(18) 0.0012(15) -0.0091(18)

loop_
_atom_type_symbol
_atom_type_description
_atom_type_scat_dispersion_real
_atom_type_scat_dispersion_imag
_atom_type_scat_source
C C 0.0033 0.0016 'International Tables Vol C Tables 4.2.6.8 and 6.1.1.4'
H H 0.0000 0.0000 'International Tables Vol C Tables 4.2.6.8 and 6.1.1.4'
I I -0.4742 1.8119 'International Tables Vol C Tables 4.2.6.8 and 6.1.1.4'
O O 0.0106 0.0060 'International Tables Vol C Tables 4.2.6.8 and 6.1.1.4'

loop_
_geom_angle_atom_site_label_1
_geom_angle_atom_site_label_2
_geom_angle_atom_site_label_3
_geom_angle
C4 O1 C3 115.6(2)
O2 C1 C2 120.5(3)
O2 C1 C13 124.5(3)
C13 C1 C2 114.9(3)
C1 C2 H2A 109.0
C1 C2 H2B 109.0
H2A C2 H2B 107.8
C3 C2 C1 112.9(3)
C3 C2 H2A 109.0
C3 C2 H2B 109.0
O1 C3 C2 109.1(3)
O1 C3 H3 108.5
O1 C3 C14 106.6(3)
C2 C3 H3 108.5
C2 C3 C14 115.5(3)
C14 C3 H3 108.5
O1 C4 C5 113.6(3)
O1 C4 C13 124.2(3)
C13 C4 C5 122.2(3)
C4 C5 H5 120.1
C6 C5 C4 119.7(3)
C6 C5 H5 120.1
C5 C6 H6 119.4
C5 C6 C7 121.1(3)
C7 C6 H6 119.4
C6 C7 C12 119.5(3)
C8 C7 C6 120.5(3)
C8 C7 C12 119.9(3)
C7 C8 H8 119.4
C9 C8 C7 121.2(3)
C9 C8 H8 119.4
C8 C9 H9 120.5
C8 C9 C10 119.0(3)
C10 C9 H9 120.5
C9 C10 H10 119.1
C11 C10 C9 121.9(4)
C11 C10 H10 119.1
C10 C11 H11 119.8
C10 C11 C12 120.3(3)
C12 C11 H11 119.8
C7 C12 C13 118.7(3)
C11 C12 C7 117.6(3)
C11 C12 C13 123.7(3)
C4 C13 C1 118.4(3)
C4 C13 C12 118.2(3)
C12 C13 C1 123.4(3)
C15 C14 C3 120.7(3)
C15 C14 C19 119.0(3)
C19 C14 C3 120.3(3)
C14 C15 H15 119.6
C14 C15 C16 120.8(3)
C16 C15 H15 119.6
C15 C16 H16 120.3
C17 C16 C15 119.4(3)
C17 C16 H16 120.3
C16 C17 I1 119.9(2)
C16 C17 C18 120.8(3)
C18 C17 I1 119.3(3)
C17 C18 H18 120.4
C17 C18 C19 119.2(3)
C19 C18 H18 120.4
C14 C19 C18 120.7(3)
C14 C19 H19 119.6
C18 C19 H19 119.6

loop_
_geom_bond_atom_site_label_1
_geom_bond_atom_site_label_2
_geom_bond_distance
I1 C17 2.107(3)
O1 C3 1.446(4)
O1 C4 1.364(3)
C1 O2 1.213(4)
C1 C2 1.510(4)
C1 C13 1.492(4)
C2 H2A 0.9900
C2 H2B 0.9900
C2 C3 1.502(5)
C3 H3 1.0000
C3 C14 1.507(4)
C4 C5 1.406(4)
C4 C13 1.376(4)
C5 H5 0.9500
C5 C6 1.353(4)
C6 H6 0.9500
C6 C7 1.413(5)
C7 C8 1.413(4)
C7 C12 1.419(4)
C8 H8 0.9500
C8 C9 1.360(5)
C9 H9 0.9500
C9 C10 1.393(6)
C10 H10 0.9500
C10 C11 1.375(5)
C11 H11 0.9500
C11 C12 1.415(4)
C12 C13 1.445(4)
C14 C15 1.374(5)
C14 C19 1.381(5)
C15 H15 0.9500
C15 C16 1.394(5)
C16 H16 0.9500
C16 C17 1.368(5)
C17 C18 1.376(5)
C18 H18 0.9500
C18 C19 1.392(5)
C19 H19 0.9500

_cod_database_fobs_code 1557210
